data_4302271
loop_
_publ_author_name
'Tonks, Ian A.'
'Henling, Larry M.'
'Day, Michael W.'
'Bercaw, John E.'

_publ_section_title
;
 Amine, Amido, and Imido Complexes of Tantalum Supported by a Pyridine-Linked
 Bis(phenolate) Pincer Ligand: Ta--N \p-Bonding Influences Pincer Ligand
 Geometry
;
_journal_coden_ASTM INOCAJ
_journal_issue 12
_journal_name_full 'Inorganic Chemistry'
_journal_page_first 5096
_journal_page_last 5105
_journal_paper_doi 10.1021/ic802234x
_journal_volume 48
_journal_year 2009
_chemical_formula_moiety 'C51 H61 N4 O2 Ta, 1.5(C6 H6)'
_chemical_formula_sum 'C60 H70 N4 O2 Ta'
_chemical_formula_weight 1060.15
_space_group_IT_number 15
_symmetry_cell_setting monoclinic
_symmetry_space_group_name_Hall '-C 2yc'
_symmetry_space_group_name_H-M 'C 1 2/c 1'
_atom_sites_solution_hydrogens geom
_atom_sites_solution_primary direct
_atom_sites_solution_secondary difmap
_audit_creation_method SHELXL-97
_cell_angle_alpha 90.00
_cell_angle_beta 105.9790(10)
_cell_angle_gamma 90.00
_cell_formula_units_Z 8
_cell_length_a 25.7250(8)
_cell_length_b 17.8546(5)
_cell_length_c 23.6141(7)
_cell_measurement_reflns_used 9678
_cell_measurement_temperature 100(2)
_cell_measurement_theta_max 43.03
_cell_measurement_theta_min 2.45
_cell_volume 10427.1(5)
_computing_cell_refinement 'Bruker SAINT-Plus v7.34A'
_computing_data_collection 'Bruker APEX2 v2.1-0'
_computing_data_reduction 'Bruker SAINT-Plus v7.34A'
_computing_molecular_graphics 'Bruker XP v5.1'
_computing_publication_material 'Bruker XCIF 2008'
_computing_structure_refinement 'SHELXL-97 (Sheldrick, 2008)'
_computing_structure_solution 'SHELXS-97 (Sheldrick, 2008)'
_diffrn_ambient_temperature 100(2)
_diffrn_measured_fraction_theta_full 0.974
_diffrn_measured_fraction_theta_max 0.974
_diffrn_measurement_device_type 'Bruker KAPPA APEX II'
_diffrn_measurement_method '\w scans; 16 settings'
_diffrn_radiation_monochromator graphite
_diffrn_radiation_source 'fine-focus sealed tube'
_diffrn_radiation_type MoK\a
_diffrn_radiation_wavelength 0.71073
_diffrn_reflns_av_R_equivalents 0.0821
_diffrn_reflns_av_sigmaI/netI 0.0623
_diffrn_reflns_limit_h_max 48
_diffrn_reflns_limit_h_min -49
_diffrn_reflns_limit_k_max 33
_diffrn_reflns_limit_k_min -32
_diffrn_reflns_limit_l_max 45
_diffrn_reflns_limit_l_min -44
_diffrn_reflns_number 233565
_diffrn_reflns_theta_full 43.26
_diffrn_reflns_theta_max 43.26
_diffrn_reflns_theta_min 2.07
_exptl_absorpt_coefficient_mu 2.154
_exptl_absorpt_correction_T_max 0.7382
_exptl_absorpt_correction_T_min 0.6486
_exptl_absorpt_correction_type none
_exptl_crystal_colour Colorless
_exptl_crystal_density_diffrn 1.351
_exptl_crystal_density_meas 0
_exptl_crystal_density_method 'not measured'
_exptl_crystal_description Fragment
_exptl_crystal_F_000 4376
_exptl_crystal_size_max 0.22
_exptl_crystal_size_mid 0.18
_exptl_crystal_size_min 0.15
_refine_diff_density_max 3.085
_refine_diff_density_min -2.632
_refine_diff_density_rms 0.129
_refine_ls_extinction_method none
_refine_ls_goodness_of_fit_ref 1.117
_refine_ls_hydrogen_treatment Riding
_refine_ls_matrix_type 'Full matrix'
_refine_ls_number_parameters 617
_refine_ls_number_reflns 38134
_refine_ls_number_restraints 0
_refine_ls_restrained_S_all 1.117
_refine_ls_R_factor_all 0.0611
_refine_ls_R_factor_gt 0.0299
_refine_ls_shift/su_max 0.009
_refine_ls_shift/su_mean 0.000
_refine_ls_structure_factor_coef Fsqd
_refine_ls_weighting_details w=1/s^2^(Fo^2^)
_refine_ls_weighting_scheme sigma
_refine_ls_wR_factor_gt 0.0520
_refine_ls_wR_factor_ref 0.0557
_reflns_number_gt 25419
_reflns_number_total 38134
_reflns_threshold_expression >2sigma(I)
_cod_data_source_file ic802234x_si_002_2.cif
_cod_data_source_block complex1
_cod_depositor_comments
;
The following automatic conversions were performed:
'_symmetry_cell_setting' value 'Monoclinic' changed to 'monoclinic'
according to '/home/saulius/struct/CIF-dictionaries/cif_core.dic'
dictionary named 'cif_core.dic' version 2.4.1 from
2010-06-29.

'_refine_ls_weighting_scheme' value 'Sigma' changed to
'sigma' according to '/home/saulius/struct/CIF-dictionaries/cif_core.dic'
dictionary named 'cif_core.dic' version 2.4.1 from 2010-06-29.

Automatic conversion script
Id: cif_fix_enum 1527 2010-12-29 10:47:43Z saulius 

The following automatic conversions were performed:

'_atom_sites_solution_primary' value 'Direct methods' was changed to
'direct'.

'_atom_sites_solution_secondary' value 'Difference Fourier map' was
changed to 'difmap'.

'_atom_sites_solution_hydrogens' value 'Geometric positions' was
changed to 'geom'.

Automatic conversion script
Id: cif_fix_values 6452 2018-10-05 10:23:21Z andrius 
;
_cod_original_sg_symbol_H-M 'C 2/c'
_cod_database_code 4302271

loop_
_symmetry_equiv_pos_as_xyz
'x, y, z'
'-x, y, -z+1/2'
'x+1/2, y+1/2, z'
'-x+1/2, y+1/2, -z+1/2'
'-x, -y, -z'
'x, -y, z-1/2'
'-x+1/2, -y+1/2, -z'
'x+1/2, -y+1/2, z-1/2'

loop_
_atom_site_label
_atom_site_type_symbol
_atom_site_fract_x
_atom_site_fract_y
_atom_site_fract_z
_atom_site_U_iso_or_equiv
_atom_site_adp_type
_atom_site_occupancy
_atom_site_symmetry_multiplicity
_atom_site_calc_flag
_atom_site_refinement_flags
_atom_site_disorder_assembly
_atom_site_disorder_group
Ta1 Ta 0.130463(2) 1.003726(3) 0.139296(2) 0.00994(1) Uani 1 1 d . . .
O1 O 0.10201(3) 1.06056(5) 0.19746(4) 0.01267(15) Uani 1 1 d . . .
O2 O 0.12360(3) 0.92095(5) 0.08064(4) 0.01231(14) Uani 1 1 d . . .
N1 N 0.10763(4) 0.91021(6) 0.20624(5) 0.01408(18) Uani 1 1 d . . .
H1A H 0.0899 0.9365 0.2288 0.017 Uiso 1 1 calc R . .
H1B H 0.0821 0.8794 0.1824 0.017 Uiso 1 1 calc R . .
N2 N 0.20633(4) 0.98107(6) 0.18968(4) 0.01435(18) Uani 1 1 d . . .
H2 H 0.2053 0.9500 0.2183 0.017 Uiso 1 1 calc R . .
N3 N 0.14358(4) 1.08015(6) 0.09633(4) 0.01273(17) Uani 1 1 d . . .
N4 N 0.03774(3) 0.99726(6) 0.10028(4) 0.01040(14) Uani 1 1 d . . .
C1 C 0.07471(4) 1.12490(7) 0.18344(5) 0.01149(18) Uani 1 1 d . . .
C2 C 0.08861(5) 1.18797(7) 0.22097(5) 0.01282(19) Uani 1 1 d . . .
C3 C 0.06280(5) 1.25527(7) 0.20126(5) 0.0145(2) Uani 1 1 d . . .
H3 H 0.0721 1.2980 0.2259 0.017 Uiso 1 1 calc R . .
C4 C 0.02365(5) 1.26345(7) 0.14674(5) 0.01351(19) Uani 1 1 d . . .
C5 C 0.00828(5) 1.19948(7) 0.11319(5) 0.01286(19) Uani 1 1 d . . .
H5 H -0.0191 1.2031 0.0769 0.015 Uiso 1 1 calc R . .
C6 C 0.03195(4) 1.12939(6) 0.13125(5) 0.01159(18) Uani 1 1 d . . .
C7 C 0.00833(4) 1.06149(6) 0.09821(5) 0.01104(18) Uani 1 1 d . . .
C8 C -0.04666(4) 1.06325(7) 0.06693(5) 0.01272(19) Uani 1 1 d . . .
H8 H -0.0670 1.1078 0.0662 0.015 Uiso 1 1 calc R . .
C9 C -0.07136(4) 1.00031(7) 0.03716(4) 0.01299(16) Uani 1 1 d . . .
H9 H -0.1080 1.0021 0.0143 0.016 Uiso 1 1 calc R . .
C10 C -0.04197(5) 0.93503(7) 0.04119(5) 0.01302(19) Uani 1 1 d . . .
H10 H -0.0585 0.8910 0.0218 0.016 Uiso 1 1 calc R . .
C11 C 0.01231(4) 0.93399(6) 0.07398(5) 0.01099(18) Uani 1 1 d . . .
C12 C 0.04123(4) 0.86157(6) 0.07977(5) 0.01140(18) Uani 1 1 d . . .
C13 C 0.01344(5) 0.79576(7) 0.08613(5) 0.01279(19) Uani 1 1 d . . .
H13 H -0.0231 0.7991 0.0872 0.015 Uiso 1 1 calc R . .
C14 C 0.03799(5) 0.72621(7) 0.09092(5) 0.01338(19) Uani 1 1 d . . .
C15 C 0.09010(5) 0.72346(7) 0.08224(5) 0.01400(19) Uani 1 1 d . . .
H15 H 0.1062 0.6757 0.0813 0.017 Uiso 1 1 calc R . .
C16 C 0.11921(5) 0.78663(7) 0.07500(5) 0.01328(19) Uani 1 1 d . . .
C17 C 0.09555(4) 0.85738(6) 0.07860(5) 0.01109(18) Uani 1 1 d . . .
C18 C 0.13187(5) 1.18235(7) 0.28068(5) 0.0150(2) Uani 1 1 d . . .
C19 C 0.11729(6) 1.11967(8) 0.31808(6) 0.0215(3) Uani 1 1 d . . .
H19A H 0.1445 1.1175 0.3564 0.032 Uiso 1 1 calc R . .
H19B H 0.1163 1.0716 0.2977 0.032 Uiso 1 1 calc R . .
H19C H 0.0817 1.1298 0.3240 0.032 Uiso 1 1 calc R . .
C20 C 0.18765(5) 1.16711(9) 0.27090(6) 0.0228(3) Uani 1 1 d . . .
H20A H 0.1970 1.2080 0.2479 0.034 Uiso 1 1 calc R . .
H20B H 0.1865 1.1198 0.2495 0.034 Uiso 1 1 calc R . .
H20C H 0.2149 1.1638 0.3091 0.034 Uiso 1 1 calc R . .
C21 C 0.13556(6) 1.25455(8) 0.31645(6) 0.0223(3) Uani 1 1 d . . .
H21A H 0.1003 1.2654 0.3228 0.034 Uiso 1 1 calc R . .
H21B H 0.1462 1.2960 0.2949 0.034 Uiso 1 1 calc R . .
H21C H 0.1626 1.2484 0.3546 0.034 Uiso 1 1 calc R . .
C22 C 0.00354(5) 1.34179(7) 0.12426(5) 0.0148(2) Uani 1 1 d . . .
C24 C -0.01024(5) 1.38926(7) 0.17210(6) 0.0186(2) Uani 1 1 d . . .
H24A H -0.0384 1.3641 0.1858 0.028 Uiso 1 1 calc R . .
H24B H -0.0233 1.4385 0.1559 0.028 Uiso 1 1 calc R . .
H24C H 0.0222 1.3956 0.2052 0.028 Uiso 1 1 calc R . .
C23 C -0.04714(5) 1.33832(8) 0.07162(6) 0.0191(2) Uani 1 1 d . . .
H23A H -0.0760 1.3119 0.0832 0.029 Uiso 1 1 calc R . .
H23B H -0.0387 1.3116 0.0390 0.029 Uiso 1 1 calc R . .
H23C H -0.0591 1.3893 0.0590 0.029 Uiso 1 1 calc R . .
C25 C 0.04954(5) 1.37995(8) 0.10522(6) 0.0205(2) Uani 1 1 d . . .
H25A H 0.0386 1.4309 0.0916 0.031 Uiso 1 1 calc R . .
H25B H 0.0574 1.3512 0.0732 0.031 Uiso 1 1 calc R . .
H25C H 0.0820 1.3821 0.1388 0.031 Uiso 1 1 calc R . .
C26 C 0.01179(5) 0.65496(7) 0.10672(6) 0.0156(2) Uani 1 1 d . . .
C27 C -0.04524(6) 0.66921(9) 0.11233(9) 0.0296(3) Uani 1 1 d . . .
H27A H -0.0687 0.6859 0.0743 0.044 Uiso 1 1 calc R . .
H27B H -0.0439 0.7080 0.1420 0.044 Uiso 1 1 calc R . .
H27C H -0.0597 0.6229 0.1243 0.044 Uiso 1 1 calc R . .
C28 C 0.00823(7) 0.59433(8) 0.06018(7) 0.0259(3) Uani 1 1 d . . .
H28A H -0.0069 0.5486 0.0721 0.039 Uiso 1 1 calc R . .
H28B H 0.0445 0.5839 0.0562 0.039 Uiso 1 1 calc R . .
H28C H -0.0151 0.6116 0.0223 0.039 Uiso 1 1 calc R . .
C29 C 0.04676(7) 0.62565(10) 0.16631(7) 0.0297(3) Uani 1 1 d . . .
H29A H 0.0302 0.5805 0.1772 0.045 Uiso 1 1 calc R . .
H29B H 0.0494 0.6642 0.1965 0.045 Uiso 1 1 calc R . .
H29C H 0.0830 0.6136 0.1631 0.045 Uiso 1 1 calc R . .
C30 C 0.17490(5) 0.78100(7) 0.06304(6) 0.0176(2) Uani 1 1 d . . .
C32 C 0.19136(6) 0.69957(8) 0.05859(8) 0.0284(3) Uani 1 1 d . . .
H32A H 0.1642 0.6746 0.0269 0.043 Uiso 1 1 calc R . .
H32B H 0.1939 0.6740 0.0960 0.043 Uiso 1 1 calc R . .
H32C H 0.2265 0.6978 0.0501 0.043 Uiso 1 1 calc R . .
C31 C 0.17209(6) 0.82006(9) 0.00441(7) 0.0236(3) Uani 1 1 d . . .
H31A H 0.2074 0.8169 -0.0037 0.035 Uiso 1 1 calc R . .
H31B H 0.1623 0.8728 0.0068 0.035 Uiso 1 1 calc R . .
H31C H 0.1448 0.7955 -0.0274 0.035 Uiso 1 1 calc R . .
C33 C 0.21931(5) 0.81825(9) 0.11264(7) 0.0242(3) Uani 1 1 d . . .
H33A H 0.2218 0.7926 0.1500 0.036 Uiso 1 1 calc R . .
H33B H 0.2102 0.8711 0.1161 0.036 Uiso 1 1 calc R . .
H33C H 0.2541 0.8147 0.1034 0.036 Uiso 1 1 calc R . .
C34 C 0.14434(5) 0.86104(7) 0.24655(5) 0.01382(19) Uani 1 1 d . . .
C35 C 0.14803(5) 0.78643(8) 0.23226(6) 0.0190(2) Uani 1 1 d . . .
H35 H 0.1253 0.7671 0.1964 0.023 Uiso 1 1 calc R . .
C36 C 0.18494(6) 0.73959(8) 0.27029(7) 0.0252(3) Uani 1 1 d . . .
H36 H 0.1873 0.6883 0.2605 0.030 Uiso 1 1 calc R . .
C37 C 0.21837(6) 0.76770(9) 0.32266(7) 0.0272(3) Uani 1 1 d . . .
H37 H 0.2438 0.7359 0.3485 0.033 Uiso 1 1 calc R . .
C38 C 0.21435(6) 0.84206(9) 0.33694(6) 0.0246(3) Uani 1 1 d . . .
H38 H 0.2370 0.8612 0.3728 0.030 Uiso 1 1 calc R . .
C39 C 0.17734(5) 0.88935(8) 0.29913(6) 0.0189(2) Uani 1 1 d . . .
H39 H 0.1747 0.9405 0.3092 0.023 Uiso 1 1 calc R . .
C40 C 0.25995(4) 0.99989(8) 0.19278(5) 0.01468(18) Uani 1 1 d . . .
C41 C 0.30238(5) 0.96291(10) 0.23360(7) 0.0273(3) Uani 1 1 d . . .
H41 H 0.2945 0.9262 0.2591 0.033 Uiso 1 1 calc R . .
C42 C 0.35601(5) 0.97994(12) 0.23675(8) 0.0346(4) Uani 1 1 d . . .
H42 H 0.3843 0.9545 0.2645 0.042 Uiso 1 1 calc R . .
C43 C 0.36859(5) 1.03310(10) 0.20022(7) 0.0266(3) Uani 1 1 d . . .
H43 H 0.4052 1.0444 0.2026 0.032 Uiso 1 1 calc R . .
C44 C 0.32686(5) 1.06985(9) 0.15989(6) 0.0227(3) Uani 1 1 d . . .
H44 H 0.3350 1.1067 0.1346 0.027 Uiso 1 1 calc R . .
C45 C 0.27319(5) 1.05327(8) 0.15621(6) 0.0196(2) Uani 1 1 d . . .
H45 H 0.2451 1.0788 0.1283 0.024 Uiso 1 1 calc R . .
C46 C 0.15351(4) 1.14279(7) 0.06608(5) 0.01301(19) Uani 1 1 d . . .
C47 C 0.14203(5) 1.21487(7) 0.08254(6) 0.0189(2) Uani 1 1 d . . .
H47 H 0.1264 1.2212 0.1143 0.023 Uiso 1 1 calc R . .
C48 C 0.15332(6) 1.27717(8) 0.05273(8) 0.0259(3) Uani 1 1 d . . .
H48 H 0.1457 1.3259 0.0645 0.031 Uiso 1 1 calc R . .
C49 C 0.17558(6) 1.26880(9) 0.00581(7) 0.0280(3) Uani 1 1 d . . .
H49 H 0.1830 1.3116 -0.0145 0.034 Uiso 1 1 calc R . .
C50 C 0.18680(6) 1.19821(10) -0.01106(7) 0.0276(3) Uani 1 1 d . . .
H50 H 0.2018 1.1923 -0.0434 0.033 Uiso 1 1 calc R . .
C51 C 0.17630(5) 1.13522(8) 0.01899(6) 0.0200(2) Uani 1 1 d . . .
H51 H 0.1847 1.0868 0.0074 0.024 Uiso 1 1 calc R . .
C61 C 0.25181(7) 0.02103(11) 0.44024(11) 0.0422(5) Uani 1 1 d . . .
H61 H 0.2142 0.0317 0.4304 0.051 Uiso 1 1 calc R . .
C62 C 0.27702(7) 0.01442(9) 0.39660(9) 0.0388(4) Uani 1 1 d . . .
H62 H 0.2568 0.0205 0.3566 0.047 Uiso 1 1 calc R . .
C63 C 0.33232(7) -0.00126(10) 0.41023(8) 0.0345(3) Uani 1 1 d . . .
H63 H 0.3499 -0.0057 0.3799 0.041 Uiso 1 1 calc R . .
C64 C 0.36093(7) -0.01017(10) 0.46853(9) 0.0346(4) Uani 1 1 d . . .
H64 H 0.3985 -0.0212 0.4784 0.041 Uiso 1 1 calc R . .
C65 C 0.33541(7) -0.00319(11) 0.51261(9) 0.0377(4) Uani 1 1 d . . .
H65 H 0.3555 -0.0091 0.5526 0.045 Uiso 1 1 calc R . .
C66 C 0.28067(8) 0.01234(11) 0.49860(10) 0.0422(4) Uani 1 1 d . . .
H66 H 0.2630 0.0170 0.5289 0.051 Uiso 1 1 calc R . .
C71 C 1.0000 0.98827(11) 0.2500 0.0211(3) Uani 1 2 d S . .
H71 H 1.0000 1.0415 0.2500 0.025 Uiso 1 2 calc SR . .
C72 C 0.96794(5) 0.94894(9) 0.20225(6) 0.0220(3) Uani 1 1 d . . .
H72 H 0.9462 0.9754 0.1693 0.026 Uiso 1 1 calc R . .
C73 C 0.96754(6) 0.87137(9) 0.20252(7) 0.0249(3) Uani 1 1 d . . .
H73 H 0.9450 0.8448 0.1701 0.030 Uiso 1 1 calc R . .
C74 C 1.0000 0.83233(12) 0.2500 0.0265(4) Uani 1 2 d S . .
H74 H 1.0000 0.7791 0.2500 0.032 Uiso 1 2 calc SR . .

loop_
_atom_site_aniso_label
_atom_site_aniso_U_11
_atom_site_aniso_U_22
_atom_site_aniso_U_33
_atom_site_aniso_U_23
_atom_site_aniso_U_13
_atom_site_aniso_U_12
Ta1 0.00881(2) 0.00957(2) 0.01080(1) 0.00058(2) 0.00161(1) -0.00003(2)
O1 0.0133(4) 0.0111(4) 0.0121(3) 0.0001(3) 0.0011(3) 0.0019(3)
O2 0.0127(4) 0.0101(4) 0.0148(4) -0.0001(3) 0.0049(3) -0.0002(3)
N1 0.0145(4) 0.0133(4) 0.0142(4) 0.0019(3) 0.0035(3) 0.0009(3)
N2 0.0115(4) 0.0149(5) 0.0159(4) 0.0024(3) 0.0024(3) 0.0006(3)
N3 0.0115(4) 0.0127(4) 0.0135(4) -0.0003(3) 0.0027(3) -0.0002(3)
N4 0.0105(3) 0.0103(4) 0.0102(3) 0.0004(3) 0.0024(2) 0.0010(3)
C1 0.0121(4) 0.0109(5) 0.0112(4) 0.0006(3) 0.0027(3) 0.0004(4)
C2 0.0134(5) 0.0125(5) 0.0116(4) -0.0009(4) 0.0018(4) -0.0007(4)
C3 0.0172(5) 0.0111(5) 0.0140(4) -0.0010(4) 0.0021(4) 0.0000(4)
C4 0.0152(5) 0.0109(5) 0.0140(4) 0.0006(4) 0.0034(4) 0.0015(4)
C5 0.0140(5) 0.0113(5) 0.0121(4) 0.0003(4) 0.0017(4) 0.0009(4)
C6 0.0129(4) 0.0099(4) 0.0112(4) -0.0004(3) 0.0021(3) 0.0005(4)
C7 0.0129(4) 0.0099(4) 0.0101(4) 0.0003(3) 0.0027(3) 0.0004(3)
C8 0.0120(5) 0.0114(5) 0.0137(4) 0.0000(4) 0.0018(4) 0.0015(4)
C9 0.0110(4) 0.0135(5) 0.0134(3) 0.0012(4) 0.0015(3) 0.0001(4)
C10 0.0124(5) 0.0117(5) 0.0140(5) -0.0009(4) 0.0020(4) -0.0011(4)
C11 0.0106(4) 0.0101(4) 0.0122(4) 0.0001(3) 0.0030(3) -0.0004(3)
C12 0.0115(4) 0.0106(5) 0.0119(4) -0.0005(3) 0.0030(3) 0.0007(3)
C13 0.0123(5) 0.0116(5) 0.0140(5) -0.0004(4) 0.0030(4) -0.0009(4)
C14 0.0150(5) 0.0114(5) 0.0134(4) 0.0004(4) 0.0033(4) -0.0004(4)
C15 0.0152(5) 0.0107(5) 0.0155(5) -0.0002(4) 0.0033(4) 0.0023(4)
C16 0.0139(5) 0.0111(5) 0.0149(5) 0.0001(4) 0.0041(4) 0.0018(4)
C17 0.0117(4) 0.0103(4) 0.0111(4) 0.0004(3) 0.0027(3) -0.0003(3)
C18 0.0156(5) 0.0141(5) 0.0130(4) -0.0015(4) -0.0001(4) -0.0003(4)
C19 0.0288(7) 0.0206(6) 0.0123(5) 0.0012(4) 0.0009(4) -0.0026(5)
C20 0.0149(5) 0.0271(7) 0.0233(6) -0.0046(5) 0.0001(5) -0.0001(5)
C21 0.0257(6) 0.0189(6) 0.0170(5) -0.0052(5) -0.0033(5) 0.0018(5)
C22 0.0181(5) 0.0102(5) 0.0149(5) 0.0008(4) 0.0026(4) 0.0018(4)
C24 0.0234(6) 0.0130(5) 0.0197(5) -0.0017(4) 0.0064(5) 0.0015(4)
C23 0.0224(6) 0.0142(5) 0.0175(5) 0.0019(4) 0.0001(4) 0.0036(4)
C25 0.0237(6) 0.0158(6) 0.0229(6) 0.0042(5) 0.0080(5) 0.0004(5)
C26 0.0181(5) 0.0115(5) 0.0166(5) 0.0017(4) 0.0037(4) -0.0011(4)
C27 0.0238(7) 0.0173(6) 0.0524(10) 0.0045(6) 0.0186(7) -0.0030(5)
C28 0.0394(8) 0.0144(6) 0.0253(6) -0.0031(5) 0.0113(6) -0.0080(5)
C29 0.0338(8) 0.0279(8) 0.0225(6) 0.0108(6) -0.0009(6) -0.0102(6)
C30 0.0155(5) 0.0137(5) 0.0257(6) 0.0006(4) 0.0092(4) 0.0032(4)
C32 0.0225(6) 0.0161(6) 0.0515(10) -0.0013(6) 0.0185(6) 0.0052(5)
C31 0.0243(6) 0.0245(7) 0.0273(7) 0.0010(5) 0.0161(5) 0.0032(5)
C33 0.0135(5) 0.0231(7) 0.0337(7) -0.0009(6) 0.0029(5) 0.0030(5)
C34 0.0144(5) 0.0143(5) 0.0127(4) 0.0032(4) 0.0037(4) 0.0012(4)
C35 0.0234(6) 0.0154(6) 0.0164(5) 0.0012(4) 0.0027(4) 0.0017(5)
C36 0.0324(7) 0.0165(6) 0.0251(6) 0.0051(5) 0.0051(6) 0.0067(5)
C37 0.0250(7) 0.0265(7) 0.0255(7) 0.0116(6) -0.0010(5) 0.0052(6)
C38 0.0256(7) 0.0253(7) 0.0176(5) 0.0054(5) -0.0029(5) -0.0027(5)
C39 0.0240(6) 0.0163(6) 0.0146(5) 0.0009(4) 0.0022(4) -0.0021(5)
C40 0.0110(4) 0.0167(5) 0.0148(4) -0.0027(5) 0.0009(3) 0.0009(4)
C41 0.0146(5) 0.0379(9) 0.0266(7) 0.0127(6) 0.0011(5) 0.0027(6)
C42 0.0114(5) 0.0521(11) 0.0363(8) 0.0143(7) -0.0004(5) 0.0037(6)
C43 0.0121(5) 0.0380(8) 0.0281(7) -0.0018(6) 0.0030(5) -0.0016(5)
C44 0.0171(6) 0.0268(7) 0.0241(6) 0.0006(5) 0.0056(5) -0.0034(5)
C45 0.0133(5) 0.0211(6) 0.0230(6) 0.0033(5) 0.0027(4) 0.0005(4)
C46 0.0115(4) 0.0132(5) 0.0134(4) 0.0017(4) 0.0017(4) -0.0019(4)
C47 0.0203(6) 0.0130(5) 0.0257(6) 0.0023(4) 0.0099(5) 0.0002(4)
C48 0.0214(6) 0.0158(6) 0.0419(8) 0.0094(6) 0.0109(6) 0.0013(5)
C49 0.0207(6) 0.0277(8) 0.0357(8) 0.0162(6) 0.0076(6) -0.0025(5)
C50 0.0273(7) 0.0357(9) 0.0221(6) 0.0064(6) 0.0105(5) -0.0078(6)
C51 0.0199(6) 0.0222(6) 0.0196(5) -0.0017(5) 0.0083(5) -0.0048(5)
C61 0.0264(7) 0.0241(8) 0.0731(14) 0.0028(8) 0.0084(8) -0.0050(6)
C62 0.0387(8) 0.0194(8) 0.0483(10) -0.0010(7) -0.0049(8) -0.0054(6)
C63 0.0401(8) 0.0197(7) 0.0433(8) -0.0061(7) 0.0104(7) -0.0024(7)
C64 0.0296(7) 0.0221(8) 0.0495(9) 0.0022(7) 0.0066(7) 0.0026(6)
C65 0.0400(8) 0.0280(8) 0.0428(8) 0.0075(8) 0.0076(7) -0.0049(7)
C66 0.0428(9) 0.0293(9) 0.0605(12) 0.0040(8) 0.0241(9) -0.0066(7)
C71 0.0226(8) 0.0187(9) 0.0260(8) 0.000 0.0137(6) 0.000
C72 0.0223(6) 0.0271(7) 0.0201(6) 0.0013(5) 0.0116(5) 0.0018(5)
C73 0.0277(7) 0.0270(7) 0.0249(6) -0.0076(5) 0.0154(5) -0.0035(5)
C74 0.0340(11) 0.0184(9) 0.0345(11) 0.000 0.0214(9) 0.000

loop_
_atom_type_symbol
_atom_type_description
_atom_type_scat_dispersion_real
_atom_type_scat_dispersion_imag
_atom_type_scat_source
C C 0.0033 0.0016 'International Tables Vol C Tables 4.2.6.8 and 6.1.1.4'
H H 0.0000 0.0000 'International Tables Vol C Tables 4.2.6.8 and 6.1.1.4'
N N 0.0061 0.0033 'International Tables Vol C Tables 4.2.6.8 and 6.1.1.4'
O O 0.0106 0.0060 'International Tables Vol C Tables 4.2.6.8 and 6.1.1.4'
Ta Ta -0.7052 6.5227 'International Tables Vol C Tables 4.2.6.8 and 6.1.1.4'

loop_
_geom_angle_atom_site_label_1
_geom_angle_atom_site_label_2
_geom_angle_atom_site_label_3
_geom_angle
_geom_angle_site_symmetry_1
_geom_angle_site_symmetry_3
_geom_angle_publ_flag
N3 Ta1 O2 99.52(4) . . yes
N3 Ta1 O1 99.46(4) . . yes
O2 Ta1 O1 150.56(3) . . yes
N3 Ta1 N2 100.59(4) . . yes
O2 Ta1 N2 98.40(4) . . yes
O1 Ta1 N2 99.98(4) . . yes
N3 Ta1 N4 98.47(4) . . yes
O2 Ta1 N4 78.60(3) . . yes
O1 Ta1 N4 76.51(3) . . yes
N2 Ta1 N4 160.94(4) . . yes
N3 Ta1 N1 172.49(4) . . yes
O2 Ta1 N1 87.29(4) . . yes
O1 Ta1 N1 73.04(4) . . yes
N2 Ta1 N1 81.39(4) . . yes
N4 Ta1 N1 79.68(3) . . yes
C1 O1 Ta1 122.09(7) . . ?
C17 O2 Ta1 126.53(7) . . ?
C34 N1 Ta1 127.22(7) . . yes
C40 N2 Ta1 139.23(8) . . yes
C46 N3 Ta1 176.04(9) . . yes
C11 N4 C7 119.09(9) . . ?
C11 N4 Ta1 122.35(7) . . ?
C7 N4 Ta1 118.20(7) . . ?
O1 C1 C6 119.63(10) . . ?
O1 C1 C2 120.14(10) . . ?
C6 C1 C2 120.22(10) . . ?
C3 C2 C1 117.56(10) . . ?
C3 C2 C18 121.41(10) . . ?
C1 C2 C18 121.01(10) . . ?
C2 C3 C4 123.50(11) . . ?
C5 C4 C3 117.24(11) . . ?
C5 C4 C22 122.55(10) . . ?
C3 C4 C22 119.97(11) . . ?
C4 C5 C6 121.96(10) . . ?
C5 C6 C1 118.97(10) . . ?
C5 C6 C7 119.28(10) . . ?
C1 C6 C7 121.52(10) . . ?
N4 C7 C8 120.33(10) . . ?
N4 C7 C6 121.72(9) . . ?
C8 C7 C6 117.84(10) . . ?
C9 C8 C7 120.27(11) . . ?
C10 C9 C8 119.03(10) . . ?
C9 C10 C11 119.65(11) . . ?
N4 C11 C10 121.41(10) . . ?
N4 C11 C12 120.99(9) . . ?
C10 C11 C12 117.59(10) . . ?
C13 C12 C17 119.67(10) . . ?
C13 C12 C11 118.89(10) . . ?
C17 C12 C11 121.44(10) . . ?
C14 C13 C12 121.68(10) . . ?
C13 C14 C15 116.72(11) . . ?
C13 C14 C26 122.91(11) . . ?
C15 C14 C26 120.34(11) . . ?
C16 C15 C14 123.70(11) . . ?
C15 C16 C17 117.51(10) . . ?
C15 C16 C30 122.01(11) . . ?
C17 C16 C30 120.48(11) . . ?
O2 C17 C12 118.86(10) . . ?
O2 C17 C16 121.51(10) . . ?
C12 C17 C16 119.63(10) . . ?
C21 C18 C19 106.53(11) . . ?
C21 C18 C20 108.26(11) . . ?
C19 C18 C20 110.07(11) . . ?
C21 C18 C2 111.71(10) . . ?
C19 C18 C2 110.17(10) . . ?
C20 C18 C2 110.04(10) . . ?
C24 C22 C4 111.96(10) . . ?
C24 C22 C23 107.60(10) . . ?
C4 C22 C23 111.94(10) . . ?
C24 C22 C25 108.92(11) . . ?
C4 C22 C25 106.99(10) . . ?
C23 C22 C25 109.39(11) . . ?
C28 C26 C27 108.13(12) . . ?
C28 C26 C14 110.87(11) . . ?
C27 C26 C14 112.29(11) . . ?
C28 C26 C29 108.74(12) . . ?
C27 C26 C29 108.09(13) . . ?
C14 C26 C29 108.63(10) . . ?
C32 C30 C31 108.41(12) . . ?
C32 C30 C16 111.41(11) . . ?
C31 C30 C16 108.74(10) . . ?
C32 C30 C33 107.54(11) . . ?
C31 C30 C33 109.27(12) . . ?
C16 C30 C33 111.40(11) . . ?
C35 C34 C39 120.08(11) . . ?
C35 C34 N1 120.14(11) . . ?
C39 C34 N1 119.75(11) . . ?
C34 C35 C36 120.08(12) . . ?
C37 C36 C35 120.12(14) . . ?
C38 C37 C36 119.63(13) . . ?
C37 C38 C39 120.61(13) . . ?
C34 C39 C38 119.47(13) . . ?
C45 C40 N2 122.52(10) . . ?
C45 C40 C41 118.10(11) . . ?
N2 C40 C41 119.37(12) . . ?
C42 C41 C40 120.27(14) . . ?
C43 C42 C41 121.04(14) . . ?
C42 C43 C44 118.94(12) . . ?
C43 C44 C45 120.59(14) . . ?
C40 C45 C44 121.06(12) . . ?
N3 C46 C51 120.53(12) . . ?
N3 C46 C47 121.02(11) . . ?
C51 C46 C47 118.44(12) . . ?
C48 C47 C46 120.40(13) . . ?
C49 C48 C47 120.54(15) . . ?
C50 C49 C48 119.67(14) . . ?
C49 C50 C51 120.37(14) . . ?
C50 C51 C46 120.57(14) . . ?
C62 C61 C66 120.41(17) . . ?
C61 C62 C63 120.55(18) . . ?
C64 C63 C62 118.84(18) . . ?
C63 C64 C65 120.53(16) . . ?
C64 C65 C66 120.13(18) . . ?
C61 C66 C65 119.5(2) . . ?
C72 C71 C72 119.32(19) 2_755 . ?
C73 C72 C71 120.32(14) . . ?
C72 C73 C74 120.18(15) . . ?
C73 C74 C73 119.7(2) . 2_755 ?

loop_
_geom_bond_atom_site_label_1
_geom_bond_atom_site_label_2
_geom_bond_distance
_geom_bond_site_symmetry_2
_geom_bond_publ_flag
Ta1 N3 1.7872(10) . yes
Ta1 O2 1.9999(9) . yes
Ta1 O1 2.0013(9) . yes
Ta1 N2 2.0272(9) . yes
Ta1 N4 2.3112(8) . yes
Ta1 N1 2.4785(11) . yes
O1 C1 1.3396(14) . ?
O2 C17 1.3387(14) . ?
N1 C34 1.4401(15) . yes
N2 C40 1.4018(14) . yes
N3 C46 1.3880(16) . yes
N4 C11 1.3662(15) . ?
N4 C7 1.3672(15) . ?
C1 C6 1.4103(15) . ?
C1 C2 1.4166(16) . ?
C2 C3 1.3898(17) . ?
C2 C18 1.5403(16) . ?
C3 C4 1.4068(16) . ?
C4 C5 1.3843(17) . ?
C4 C22 1.5344(17) . ?
C5 C6 1.4056(16) . ?
C6 C7 1.4788(16) . ?
C7 C8 1.4046(16) . ?
C8 C9 1.3838(17) . ?
C9 C10 1.3784(17) . ?
C10 C11 1.3979(16) . ?
C11 C12 1.4793(16) . ?
C12 C13 1.4049(16) . ?
C12 C17 1.4072(15) . ?
C13 C14 1.3836(17) . ?
C14 C15 1.4117(17) . ?
C14 C26 1.5330(17) . ?
C15 C16 1.3902(17) . ?
C16 C17 1.4148(16) . ?
C16 C30 1.5379(17) . ?
C18 C21 1.5297(18) . ?
C18 C19 1.5347(19) . ?
C18 C20 1.5391(18) . ?
C22 C24 1.5300(18) . ?
C22 C23 1.5352(17) . ?
C22 C25 1.5360(19) . ?
C26 C28 1.527(2) . ?
C26 C27 1.5304(19) . ?
C26 C29 1.5381(19) . ?
C30 C32 1.526(2) . ?
C30 C31 1.534(2) . ?
C30 C33 1.544(2) . ?
C34 C35 1.3839(19) . ?
C34 C39 1.3919(17) . ?
C35 C36 1.3921(19) . ?
C36 C37 1.391(2) . ?
C37 C38 1.381(2) . ?
C38 C39 1.3961(19) . ?
C40 C45 1.3899(19) . ?
C40 C41 1.4061(18) . ?
C41 C42 1.394(2) . ?
C42 C43 1.380(2) . ?
C43 C44 1.388(2) . ?
C44 C45 1.3913(18) . ?
C46 C51 1.3991(18) . ?
C46 C47 1.3994(18) . ?
C47 C48 1.389(2) . ?
C48 C49 1.388(2) . ?
C49 C50 1.376(3) . ?
C50 C51 1.395(2) . ?
C61 C62 1.365(3) . ?
C61 C66 1.383(3) . ?
C62 C63 1.398(3) . ?
C63 C64 1.380(3) . ?
C64 C65 1.381(3) . ?
C65 C66 1.383(3) . ?
C71 C72 1.3903(18) 2_755 ?
C71 C72 1.3904(18) . ?
C72 C73 1.385(2) . ?
C73 C74 1.387(2) . ?
C74 C73 1.387(2) 2_755 ?
